data_7211334
loop_
_publ_author_name
'Qi, Xiao-Lin'
'Zhang, Chi'
'Wang, Bao-Ying'
'Xue, Wei'
'He, Chun-Ting'
'Liu, Si-Yang'
'Zhang, Wei-Xiong'
'Chen, Xiao-Ming'

_publ_section_title
;
 Two new polar coordination polymers with diamond networks:
 interpenetration and thermal phase transition
;
_journal_issue 45
_journal_name_full CrystEngComm
_journal_page_first 9530
_journal_paper_doi 10.1039/c3ce41111g
_journal_volume 15
_journal_year 2013
_chemical_formula_sum 'C16 H21 Cu2 N5 O5'
_chemical_formula_weight 490.46
_chemical_name_systematic
; 
 ? 
;
_space_group_IT_number 102
_symmetry_cell_setting tetragonal
_symmetry_space_group_name_Hall 'P 4n -2n'
_symmetry_space_group_name_H-M 'P 42 n m'
_atom_sites_solution_hydrogens geom
_atom_sites_solution_primary direct
_atom_sites_solution_secondary difmap
_audit_creation_method SHELXL-97
_cell_angle_alpha 90.00
_cell_angle_beta 90.00
_cell_angle_gamma 90.00
_cell_formula_units_Z 2
_cell_length_a 10.9857(8)
_cell_length_b 10.9857(8)
_cell_length_c 9.1031(9)
_cell_measurement_temperature 438(2)
_cell_volume 1098.61(16)
_computing_structure_refinement 'SHELXL-97 (Sheldrick, 1997)'
_computing_structure_solution 'SHELXS-97 (Sheldrick, 1990)'
_diffrn_ambient_temperature 438(2)
_diffrn_measured_fraction_theta_full 0.997
_diffrn_measured_fraction_theta_max 0.997
_diffrn_measurement_device_type CCD
_diffrn_measurement_method '/w scan'
_diffrn_radiation_monochromator graphite
_diffrn_radiation_source 'fine-focus sealed tube'
_diffrn_radiation_type MoK\a
_diffrn_radiation_wavelength 0.71073
_diffrn_reflns_av_R_equivalents 0.0180
_diffrn_reflns_av_sigmaI/netI 0.0233
_diffrn_reflns_limit_h_max 6
_diffrn_reflns_limit_h_min -14
_diffrn_reflns_limit_k_max 14
_diffrn_reflns_limit_k_min -11
_diffrn_reflns_limit_l_max 11
_diffrn_reflns_limit_l_min -9
_diffrn_reflns_number 4539
_diffrn_reflns_theta_full 26.96
_diffrn_reflns_theta_max 26.96
_diffrn_reflns_theta_min 2.62
_exptl_absorpt_coefficient_mu 1.969
_exptl_absorpt_correction_T_max 0.8274
_exptl_absorpt_correction_T_min 0.8274
_exptl_absorpt_correction_type multi-scan
_exptl_absorpt_process_details SADABS
_exptl_crystal_colour blue
_exptl_crystal_density_diffrn 1.483
_exptl_crystal_density_method 'not measured'
_exptl_crystal_description block
_exptl_crystal_F_000 500
_exptl_crystal_size_max 0.10
_exptl_crystal_size_mid 0.10
_exptl_crystal_size_min 0.10
_refine_diff_density_max 0.253
_refine_diff_density_min -0.299
_refine_diff_density_rms 0.080
_refine_ls_abs_structure_details 'Flack H D (1983), Acta Cryst. A39, 876-881'
_refine_ls_abs_structure_Flack 0.02(2)
_refine_ls_extinction_method none
_refine_ls_goodness_of_fit_ref 1.025
_refine_ls_hydrogen_treatment constr
_refine_ls_matrix_type full
_refine_ls_number_parameters 93
_refine_ls_number_reflns 1177
_refine_ls_number_restraints 9
_refine_ls_restrained_S_all 1.030
_refine_ls_R_factor_all 0.0273
_refine_ls_R_factor_gt 0.0263
_refine_ls_shift/su_max 0.000
_refine_ls_shift/su_mean 0.000
_refine_ls_structure_factor_coef Fsqd
_refine_ls_weighting_details 'calc w=1/[\s^2^(Fo^2^)+(0.0450P)^2^+0.2000P] where P=(Fo^2^+2Fc^2^)/3'
_refine_ls_weighting_scheme calc
_refine_ls_wR_factor_gt 0.0677
_refine_ls_wR_factor_ref 0.0685
_reflns_number_gt 1121
_reflns_number_total 1177
_reflns_threshold_expression >2sigma(I)
_cod_data_source_file c3ce41111g.txt
_cod_data_source_block '[Cu2(mpc)2(DMA)]-Beta'
_cod_depositor_comments
;
The following automatic conversions were performed:

'_symmetry_cell_setting' value 'Tetragonal' changed to 'tetragonal'
according to /home/saulius/struct/CIF-dictionaries/cif_core.dic
dictionary named 'cif_core.dic' version 2.4.2 from 2011-04-26.

Automatic conversion script
Id: cif_fix_values 1891 2012-01-12 08:04:46Z andrius 
;
_cod_original_sg_symbol_H-M P4(2)nm
_cod_database_code 7211334

loop_
_symmetry_equiv_pos_as_xyz
'x, y, z'
'-y+1/2, x+1/2, z+1/2'
'-x, -y, z'
'y+1/2, -x+1/2, z+1/2'
'-x+1/2, y+1/2, z+1/2'
'-y, -x, z'
'x+1/2, -y+1/2, z+1/2'
'y, x, z'

loop_
_atom_site_label
_atom_site_type_symbol
_atom_site_fract_x
_atom_site_fract_y
_atom_site_fract_z
_atom_site_U_iso_or_equiv
_atom_site_adp_type
_atom_site_occupancy
_atom_site_symmetry_multiplicity
_atom_site_calc_flag
_atom_site_refinement_flags
_atom_site_disorder_group
Cu1 Cu 0.39516(2) 0.39516(2) 0.72845(6) 0.03869(14) Uani 1 2 d S .
N1 N 0.13685(18) 0.04814(19) 0.3329(3) 0.0402(4) Uani 1 1 d . .
C1 C 0.3388(3) 0.0090(4) 0.4372(6) 0.0941(16) Uani 1 1 d . .
H1A H 0.3229 -0.0718 0.4017 0.141 Uiso 1 1 calc R .
H1B H 0.3576 0.0057 0.5402 0.141 Uiso 1 1 calc R .
H1C H 0.4065 0.0430 0.3848 0.141 Uiso 1 1 calc R .
C2 C 0.2293(2) 0.0864(2) 0.4141(3) 0.0464(6) Uani 1 1 d . .
C3 C 0.2017(2) 0.2017(2) 0.4705(4) 0.0423(8) Uani 1 2 d S .
C4 C 0.2749(3) 0.2749(3) 0.5713(4) 0.0472(8) Uani 1 2 d S .
C5 C 0.5259(6) 0.4741(6) 0.4278(11) 0.094(4) Uani 0.50 2 d SPD .
O1 O 0.23810(19) 0.37637(18) 0.6176(3) 0.0631(6) Uani 1 1 d . .
O2 O 0.5000 0.5000 0.5521(5) 0.0654(12) Uani 1 4 d S .
N2 N 0.4317(14) 0.4792(15) 0.3223(17) 0.074(5) Uiso 0.202(7) 1 d PD 1
C6 C 0.644(2) 0.406(3) 0.396(3) 0.077(7) Uiso 0.202(7) 1 d PD 1
H6A H 0.6929 0.4524 0.3295 0.115 Uiso 0.202(7) 1 d PR 1
H6B H 0.6863 0.3963 0.4876 0.115 Uiso 0.202(7) 1 d PR 1
H6C H 0.6269 0.3276 0.3548 0.115 Uiso 0.202(7) 1 d PR 1
C7 C 0.430(2) 0.430(2) 0.173(2) 0.154(11) Uiso 0.403(14) 2 d SPD 1
H7A H 0.5005 0.3826 0.1601 0.231 Uiso 0.202(7) 1 d PR 1
H7B H 0.3580 0.3858 0.1523 0.231 Uiso 0.202(7) 1 d PR 1
H7C H 0.4338 0.5006 0.1064 0.231 Uiso 0.202(7) 1 d PR 1
C8 C 0.327(2) 0.551(3) 0.345(4) 0.121(10) Uiso 0.202(7) 1 d PD 1
H8A H 0.3283 0.5776 0.4454 0.181 Uiso 0.202(7) 1 d PR 1
H8B H 0.3292 0.6206 0.2812 0.181 Uiso 0.202(7) 1 d PR 1
H8C H 0.2534 0.5059 0.3270 0.181 Uiso 0.202(7) 1 d PR 1
N2' N 0.4708(13) 0.5292(13) 0.316(2) 0.032(10) Uiso 0.097(14) 2 d SPD 2
C6' C 0.6246(14) 0.3754(14) 0.440(7) 0.052(13) Uiso 0.097(14) 2 d SPD 2
H6'A H 0.5979 0.3118 0.5055 0.078 Uiso 0.048(7) 1 d PR 2
H6'B H 0.6390 0.3418 0.3446 0.078 Uiso 0.048(7) 1 d PR 2
H6'C H 0.6985 0.4104 0.4774 0.078 Uiso 0.048(7) 1 d PR 2
C7' C 0.5000 0.5000 0.163(3) 0.085(18) Uiso 0.19(3) 4 d SPD 2
H7'A H 0.5618 0.4382 0.1607 0.128 Uiso 0.097(14) 2 d SPR 2
H7'B H 0.4284 0.4707 0.1138 0.128 Uiso 0.048(7) 1 d PR 2
H7'C H 0.5293 0.5716 0.1138 0.128 Uiso 0.048(7) 1 d PR 2
C8' C 0.383(2) 0.617(2) 0.366(7) 0.050(15) Uiso 0.097(14) 2 d SPD 2
H8'A H 0.3809 0.6195 0.4719 0.075 Uiso 0.097(14) 2 d SPR 2
H8'B H 0.4044 0.6976 0.3300 0.075 Uiso 0.048(7) 1 d PR 2
H8'C H 0.3035 0.5967 0.3300 0.075 Uiso 0.048(7) 1 d PR 2

loop_
_atom_site_aniso_label
_atom_site_aniso_U_11
_atom_site_aniso_U_22
_atom_site_aniso_U_33
_atom_site_aniso_U_23
_atom_site_aniso_U_13
_atom_site_aniso_U_12
Cu1 0.03724(16) 0.03724(16) 0.0416(2) -0.01137(15) -0.01137(15) 0.00329(14)
N1 0.0363(9) 0.0396(10) 0.0448(12) -0.0134(10) -0.0064(9) 0.0058(9)
C1 0.0550(17) 0.087(2) 0.140(4) -0.059(3) -0.044(2) 0.0336(18)
C2 0.0362(12) 0.0481(13) 0.0550(16) -0.0154(12) -0.0103(11) 0.0074(10)
C3 0.0404(10) 0.0404(10) 0.0461(19) -0.0126(11) -0.0126(11) 0.0068(14)
C4 0.0450(11) 0.0450(11) 0.052(2) -0.0126(11) -0.0126(11) 0.0010(15)
C5 0.119(7) 0.119(7) 0.044(5) 0.001(3) -0.001(3) 0.051(8)
O1 0.0520(11) 0.0537(10) 0.0835(17) -0.0337(12) -0.0285(12) 0.0116(9)
O2 0.0809(19) 0.0809(19) 0.034(2) 0.000 0.000 -0.003(2)

loop_
_atom_type_symbol
_atom_type_description
_atom_type_scat_dispersion_real
_atom_type_scat_dispersion_imag
_atom_type_scat_source
C C 0.0033 0.0016 'International Tables Vol C Tables 4.2.6.8 and 6.1.1.4'
H H 0.0000 0.0000 'International Tables Vol C Tables 4.2.6.8 and 6.1.1.4'
Cu Cu 0.3201 1.2651 'International Tables Vol C Tables 4.2.6.8 and 6.1.1.4'
N N 0.0061 0.0033 'International Tables Vol C Tables 4.2.6.8 and 6.1.1.4'
O O 0.0106 0.0060 'International Tables Vol C Tables 4.2.6.8 and 6.1.1.4'

loop_
_geom_angle_atom_site_label_1
_geom_angle_atom_site_label_2
_geom_angle_atom_site_label_3
_geom_angle
_geom_angle_site_symmetry_1
_geom_angle_site_symmetry_3
N1 Cu1 N1 94.13(13) 4 5
N1 Cu1 O1 100.22(8) 4 8
N1 Cu1 O1 163.76(8) 5 8
N1 Cu1 O1 163.76(8) 4 .
N1 Cu1 O1 100.22(8) 5 .
O1 Cu1 O1 64.62(10) 8 .
N1 Cu1 O2 89.95(9) 4 .
N1 Cu1 O2 89.95(9) 5 .
O1 Cu1 O2 97.56(10) 8 .
O1 Cu1 O2 97.56(10) . .
N1 Cu1 C4 132.43(6) 4 .
N1 Cu1 C4 132.43(6) 5 .
O1 Cu1 C4 32.32(5) 8 .
O1 Cu1 C4 32.32(5) . .
O2 Cu1 C4 97.98(14) . .
C2 N1 N1 108.53(14) . 8
C2 N1 Cu1 132.80(17) . 2_544
N1 N1 Cu1 118.60(6) 8 2_544
C2 C1 H1A 109.5 . .
C2 C1 H1B 109.5 . .
H1A C1 H1B 109.5 . .
C2 C1 H1C 109.5 . .
H1A C1 H1C 109.5 . .
H1B C1 H1C 109.5 . .
N1 C2 C3 109.0(2) . .
N1 C2 C1 121.2(2) . .
C3 C2 C1 129.8(3) . .
C2 C3 C2 104.9(3) . 8
C2 C3 C4 127.54(15) . .
C2 C3 C4 127.54(15) 8 .
O1 C4 O1 117.2(3) 8 .
O1 C4 C3 121.39(17) 8 .
O1 C4 C3 121.39(17) . .
O1 C4 Cu1 58.64(17) 8 .
O1 C4 Cu1 58.64(17) . .
C3 C4 Cu1 178.5(3) . .
C5 C5 N2' 92.8(13) 3_665 3_665
C5 C5 N2 88.4(8) 3_665 8
N2' C5 N2 36.0(9) 3_665 8
C5 C5 N2 88.4(8) 3_665 3_665
N2' C5 N2 36.0(9) 3_665 3_665
N2 C5 N2 71.5(19) 8 3_665
C5 C5 O2 70.4(4) 3_665 .
N2' C5 O2 163.2(16) 3_665 .
N2 C5 O2 139.0(10) 8 .
N2 C5 O2 139.0(10) 3_665 .
C5 C5 N2' 49.9(11) 3_665 .
N2' C5 N2' 43(2) 3_665 .
N2 C5 N2' 50.3(9) 8 .
N2 C5 N2' 50.3(9) 3_665 .
O2 C5 N2' 120.3(12) . .
C5 C5 N2 56.9(7) 3_665 .
N2' C5 N2 49.3(11) 3_665 .
N2 C5 N2 31.5(12) 8 .
N2 C5 N2 73.7(16) 3_665 .
O2 C5 N2 117.2(9) . .
N2' C5 N2 29.3(8) . .
C5 C5 N2 56.9(7) 3_665 6_665
N2' C5 N2 49.3(11) 3_665 6_665
N2 C5 N2 73.7(16) 8 6_665
N2 C5 N2 31.5(12) 3_665 6_665
O2 C5 N2 117.2(9) . 6_665
N2' C5 N2 29.3(8) . 6_665
N2 C5 N2 58.6(16) . 6_665
C5 C5 C6 161.5(15) 3_665 6_665
N2' C5 C6 76.4(18) 3_665 6_665
N2 C5 C6 74.1(15) 8 6_665
N2 C5 C6 91.4(16) 3_665 6_665
O2 C5 C6 119.7(13) . 6_665
N2' C5 C6 117.8(16) . 6_665
N2 C5 C6 105.4(17) . 6_665
N2 C5 C6 121.0(15) 6_665 6_665
C5 C5 C6 161.5(15) 3_665 .
N2' C5 C6 76.4(19) 3_665 .
N2 C5 C6 91.4(16) 8 .
N2 C5 C6 74.1(15) 3_665 .
O2 C5 C6 119.7(13) . .
N2' C5 C6 117.8(16) . .
N2 C5 C6 121.0(15) . .
N2 C5 C6 105.4(17) 6_665 .
C6 C5 C6 30(3) 6_665 .
C5 C5 C6' 176(3) 3_665 .
N2' C5 C6' 91(3) 3_665 .
N2 C5 C6' 95(2) 8 .
N2 C5 C6' 95(2) 3_665 .
O2 C5 C6' 105(3) . .
N2' C5 C6' 134(3) . .
N2 C5 C6' 127(2) . .
N2 C5 C6' 127(2) 6_665 .
C6 C5 C6' 21.3(18) 6_665 .
C6 C5 C6' 21.3(18) . .
C5 C5 C8' 159(2) 3_665 3_665
N2' C5 C8' 66(2) 3_665 3_665
N2 C5 C8' 74(2) 8 3_665
N2 C5 C8' 74(2) 3_665 3_665
O2 C5 C8' 131(2) . 3_665
N2' C5 C8' 109(3) . 3_665
N2 C5 C8' 105(2) . 3_665
N2 C5 C8' 105(2) 6_665 3_665
C6 C5 C8' 17.9(15) 6_665 3_665
C6 C5 C8' 17.9(15) . 3_665
C6' C5 C8' 26(3) . 3_665
C4 O1 Cu1 89.04(17) . .
C5 O2 C5 39.2(9) . 3_665
C5 O2 Cu1 131.39(14) . 3_665
C5 O2 Cu1 131.39(14) 3_665 3_665
C5 O2 Cu1 131.39(14) . .
C5 O2 Cu1 131.39(14) 3_665 .
Cu1 O2 Cu1 90.84(15) 3_665 .
N2 N2 C5 91.6(8) 8 3_665
N2 N2 N2 90.000(12) 8 6_665
C5 N2 N2 54.2(9) 3_665 6_665
N2 N2 C5 56.9(7) 8 .
C5 N2 C5 34.8(9) 3_665 .
N2 N2 C5 60.7(8) 6_665 .
N2 N2 C8 166.5(17) 8 .
C5 N2 C8 87.7(18) 3_665 .
N2 N2 C8 100.5(17) 6_665 .
C5 N2 C8 121.4(18) . .
N2 N2 C7 75.4(5) 8 .
C5 N2 C7 156.8(18) 3_665 .
N2 N2 C7 105.8(15) 6_665 .
C5 N2 C7 128.8(13) . .
C8 N2 C7 109.3(19) . .
N2 N2 N2 61.9(11) 8 3_665
C5 N2 N2 59.9(10) 3_665 3_665
N2 N2 N2 28.1(11) 6_665 3_665
C5 N2 N2 46.4(7) . 3_665
C8 N2 N2 128(2) . 3_665
C7 N2 N2 97.0(14) . 3_665
N2 N2 C6 153.3(11) 8 3_665
C5 N2 C6 62.3(12) 3_665 3_665
N2 N2 C6 79.3(13) 6_665 3_665
C5 N2 C6 96.9(13) . 3_665
C8 N2 C6 26.5(16) . 3_665
C7 N2 C6 130.9(13) . 3_665
N2 N2 C6 104.9(15) 3_665 3_665
N2 N2 C6 139.2(10) 8 8
C5 N2 C6 51.2(11) 3_665 8
N2 N2 C6 56.4(13) 6_665 8
C5 N2 C6 84.7(12) . 8
C8 N2 C6 47(2) . 8
C7 N2 C6 131.5(14) . 8
N2 N2 C6 82.4(19) 3_665 8
C6 N2 C6 23(2) 3_665 8
C8 C6 C6 140(5) 3_665 6_665
C8 C6 C8 120(6) 3_665 8
C6 C6 C8 19.8(19) 6_665 8
C8 C6 C5 100(3) 3_665 .
C6 C6 C5 75.2(14) 6_665 .
C8 C6 C5 75.8(15) 8 .
C8 C6 N2 58(2) 3_665 3_665
C6 C6 N2 100.7(13) 6_665 3_665
C8 C6 N2 88.6(19) 8 3_665
C5 C6 N2 43.6(8) . 3_665
C8 C6 N2 96(3) 3_665 8
C6 C6 N2 56.4(13) 6_665 8
C8 C6 N2 46.4(12) 8 8
C5 C6 N2 37.4(7) . 8
N2 C6 N2 44.3(12) 3_665 8
C8 C6 H6A 9.4 3_665 .
C6 C6 H6A 140.6 6_665 .
C8 C6 H6A 121.3 8 .
C5 C6 H6A 109.8 . .
N2 C6 H6A 67.7 3_665 .
N2 C6 H6A 103.1 8 .
C8 C6 H6B 113.9 3_665 .
C6 C6 H6B 105.4 6_665 .
C8 C6 H6B 124.5 8 .
C5 C6 H6B 108.0 . .
N2 C6 H6B 133.2 3_665 .
N2 C6 H6B 140.2 8 .
H6A C6 H6B 109.5 . .
C8 C6 H6C 113.9 3_665 .
C6 C6 H6C 39.5 6_665 .
C8 C6 H6C 34.9 8 .
C5 C6 H6C 110.6 . .
N2 C6 H6C 115.3 3_665 .
N2 C6 H6C 79.3 8 .
H6A C6 H6C 109.5 . .
H6B C6 H6C 109.5 . .
C8 C6 H6'A 173.1 3_665 .
C6 C6 H6'A 44.3 6_665 .
C8 C6 H6'A 63.9 8 .
C5 C6 H6'A 86.0 . .
N2 C6 H6'A 128.4 3_665 .
N2 C6 H6'A 91.0 8 .
H6A C6 H6'A 163.9 . .
H6B C6 H6'A 61.3 . .
H6C C6 H6'A 65.3 . .
C8 C6 H6'B 101.7 3_665 .
C6 C6 H6'B 51.0 6_665 .
C8 C6 H6'B 42.6 8 .
C5 C6 H6'B 117.4 . .
N2 C6 H6'B 112.2 3_665 .
N2 C6 H6'B 82.7 8 .
H6A C6 H6'B 97.0 . .
H6B C6 H6'B 114.5 . .
H6C C6 H6'B 12.5 . .
H6'A C6 H6'B 77.1 . .
C8 C6 H6'C 100.4 3_665 .
C6 C6 H6'C 118.8 6_665 .
C8 C6 H6'C 137.6 8 .
C5 C6 H6'C 111.6 . .
N2 C6 H6'C 126.6 3_665 .
N2 C6 H6'C 147.9 8 .
H6A C6 H6'C 96.2 . .
H6B C6 H6'C 13.5 . .
H6C C6 H6'C 118.0 . .
H6'A C6 H6'C 74.7 . .
H6'B C6 H6'C 120.4 . .
N2 C7 N2 29.2(11) 8 .
N2 C7 H7A 79.4 8 .
N2 C7 H7A 107.8 . .
N2 C7 H7B 120.0 8 .
N2 C7 H7B 112.6 . .
H7A C7 H7B 112.6 . .
N2 C7 H7C 122.7 8 .
N2 C7 H7C 106.0 . .
H7A C7 H7C 108.8 . .
H7B C7 H7C 108.7 . .
N2 C7 H7'A 72.5 8 .
N2 C7 H7'A 91.8 . .
H7A C7 H7'A 37.3 . .
H7B C7 H7'A 148.2 . .
H7C C7 H7'A 81.9 . .
N2 C7 H7'B 135.3 8 .
N2 C7 H7'B 118.3 . .
H7A C7 H7'B 106.1 . .
H7B C7 H7'B 99.2 . .
H7C C7 H7'B 12.8 . .
H7'A C7 H7'B 85.6 . .
C6 C8 C6 21(3) 3_665 8
C6 C8 N2 95(3) 3_665 .
C6 C8 N2 87(2) 8 .
C6 C8 C5 56(2) 3_665 3_665
C6 C8 C5 54.6(14) 8 3_665
N2 C8 C5 40.9(10) . 3_665
C6 C8 C8 40(5) 3_665 6_665
C6 C8 C8 19.8(19) 8 6_665
N2 C8 C8 79.5(17) . 6_665
C5 C8 C8 58.3(12) 3_665 6_665
C6 C8 H8A 36.4 3_665 .
C6 C8 H8A 57.1 8 .
N2 C8 H8A 107.1 . .
C5 C8 H8A 68.4 3_665 .
C8 C8 H8A 76.9 6_665 .
C6 C8 H8B 82.2 3_665 .
C6 C8 H8B 67.2 8 .
N2 C8 H8B 109.5 . .
C5 C8 H8B 110.4 3_665 .
C8 C8 H8B 54.3 6_665 .
H8A C8 H8B 109.5 . .
C6 C8 H8C 143.6 3_665 .
C6 C8 H8C 160.4 8 .
N2 C8 H8C 111.8 . .
C5 C8 H8C 138.0 3_665 .
C8 C8 H8C 163.5 6_665 .
H8A C8 H8C 109.5 . .
H8B C8 H8C 109.5 . .
C6 C8 H8'A 11.3 3_665 .
C6 C8 H8'A 31.1 8 .
N2 C8 H8'A 93.9 . .
C5 C8 H8'A 53.1 3_665 .
C8 C8 H8'A 50.6 6_665 .
H8A C8 H8'A 26.8 . .
H8B C8 H8'A 93.2 . .
H8C C8 H8'A 136.2 . .
C6 C8 H8'C 78.0 3_665 .
C6 C8 H8'C 74.2 8 .
N2 C8 H8'C 144.1 . .
C5 C8 H8'C 128.7 3_665 .
C8 C8 H8'C 72.5 6_665 .
H8A C8 H8'C 88.2 . .
H8B C8 H8'C 35.0 . .
H8C C8 H8'C 92.2 . .
H8'A C8 H8'C 85.5 . .
N2' N2' C5 87.2(13) 3_665 3_665
N2' N2' C5 49.9(11) 3_665 .
C5 N2' C5 37.3(11) 3_665 .
N2' N2' C8' 161(3) 3_665 .
C5 N2' C8' 74(3) 3_665 .
C5 N2' C8' 112(3) . .
N2' N2' C7' 72.0(9) 3_665 .
C5 N2' C7' 159(2) 3_665 .
C5 N2' C7' 121.9(18) . .
C8' N2' C7' 127(3) . .
N2' N2' C6' 142.6(19) 3_665 3_665
C5 N2' C6' 55(2) 3_665 3_665
C5 N2' C6' 93(2) . 3_665
C8' N2' C6' 19(3) . 3_665
C7' N2' C6' 145(2) . 3_665
C8' C6' C5 76(4) 3_665 .
C8' C6' N2' 43(3) 3_665 3_665
C5 C6' N2' 33.1(10) . 3_665
C8' C6' H6A 48.4 3_665 .
C5 C6' H6A 84.6 . .
N2' C6' H6A 63.9 3_665 .
C8' C6' H6B 124.7 3_665 .
C5 C6' H6B 114.7 . .
N2' C6' H6B 127.9 3_665 .
H6A C6' H6B 77.7 . .
C8' C6' H6C 41.3 3_665 .
C5 C6' H6C 110.5 . .
N2' C6' H6C 79.9 3_665 .
H6A C6' H6C 75.3 . .
H6B C6' H6C 124.0 . .
C8' C6' H6'A 131.0 3_665 .
C5 C6' H6'A 110.1 . .
N2' C6' H6'A 127.7 3_665 .
H6A C6' H6'A 165.1 . .
H6B C6' H6'A 97.4 . .
H6C C6' H6'A 96.5 . .
C8' C6' H6'B 33.6 3_665 .
C5 C6' H6'B 108.6 . .
N2' C6' H6'B 76.0 3_665 .
H6A C6' H6'B 61.8 . .
H6B C6' H6'B 116.1 . .
H6C C6' H6'B 13.5 . .
H6'A C6' H6'B 109.3 . .
C8' C6' H6'C 113.4 3_665 .
C5 C6' H6'C 109.9 . .
N2' C6' H6'C 117.6 3_665 .
H6A C6' H6'C 65.9 . .
H6B C6' H6'C 12.0 . .
H6C C6' H6'C 119.5 . .
H6'A C6' H6'C 109.4 . .
H6'B C6' H6'C 109.5 . .
N2' C7' N2' 36.0(17) 3_665 .
N2' C7' H7A 78.4 3_665 .
N2' C7' H7A 103.8 . .
N2' C7' H7C 136.8 3_665 .
N2' C7' H7C 111.6 . .
H7A C7' H7C 90.0 . .
N2' C7' H7'A 73.1 3_665 .
N2' C7' H7'A 109.1 . .
H7A C7' H7'A 44.7 . .
H7C C7' H7'A 124.9 . .
N2' C7' H7'B 123.2 3_665 .
N2' C7' H7'B 109.6 . .
H7A C7' H7'B 70.1 . .
H7C C7' H7'B 20.8 . .
H7'A C7' H7'B 109.5 . .
N2' C7' H7'C 123.2 3_665 .
N2' C7' H7'C 109.6 . .
H7A C7' H7'C 144.0 . .
H7C C7' H7'C 90.0 . .
H7'A C7' H7'C 109.5 . .
H7'B C7' H7'C 109.5 . .
C6' C8' N2' 118(6) 3_665 .
C6' C8' C5 78(5) 3_665 3_665
N2' C8' C5 39.9(13) . 3_665
C6' C8' H8A 45.2 3_665 .
N2' C8' H8A 108.9 . .
C5 C8' H8A 81.1 3_665 .
C6' C8' H8B 135.6 3_665 .
N2' C8' H8B 100.1 . .
C5 C8' H8B 135.4 3_665 .
H8A C8' H8B 102.9 . .
C6' C8' H8'A 7.6 3_665 .
N2' C8' H8'A 110.2 . .
C5 C8' H8'A 70.2 3_665 .
H8A C8' H8'A 45.8 . .
H8B C8' H8'A 141.7 . .
C6' C8' H8'B 105.2 3_665 .
N2' C8' H8'B 109.5 . .
C5 C8' H8'B 124.0 3_665 .
H8A C8' H8'B 140.0 . .
H8B C8' H8'B 81.0 . .
H8'A C8' H8'B 109.0 . .
C6' C8' H8'C 105.4 3_665 .
N2' C8' H8'C 109.8 . .
C5 C8' H8'C 124.6 3_665 .
H8A C8' H8'C 67.4 . .
H8B C8' H8'C 35.5 . .
H8'A C8' H8'C 109.6 . .
H8'B C8' H8'C 108.8 . .

loop_
_geom_bond_atom_site_label_1
_geom_bond_atom_site_label_2
_geom_bond_distance
_geom_bond_site_symmetry_2
Cu1 N1 1.963(2) 4
Cu1 N1 1.963(2) 5
Cu1 O1 2.010(2) 8
Cu1 O1 2.010(2) .
Cu1 O2 2.287(3) .
Cu1 C4 2.353(4) .
N1 C2 1.324(3) .
N1 N1 1.378(4) 8
N1 Cu1 1.963(2) 2_544
C1 C2 1.489(4) .
C1 H1A 0.9600 .
C1 H1B 0.9600 .
C1 H1C 0.9600 .
C2 C3 1.400(3) .
C3 C2 1.400(3) 8
C3 C4 1.461(5) .
C4 O1 1.258(3) 8
C4 O1 1.258(3) .
C5 C5 0.806(18) 3_665
C5 N2' 1.02(2) 3_665
C5 N2 1.184(15) 8
C5 N2 1.184(15) 3_665
C5 O2 1.201(11) .
C5 N2' 1.330(17) .
C5 N2 1.413(13) .
C5 N2 1.413(13) 6_665
C5 C6 1.520(17) 6_665
C5 C6 1.520(17) .
C5 C6' 1.537(19) .
C5 C8' 1.53(5) 3_665
O2 C5 1.201(11) 3_665
O2 Cu1 2.287(3) 3_665
N2 N2 0.74(3) 8
N2 C5 1.184(15) 3_665
N2 N2 1.38(4) 6_665
N2 C8 1.412(18) .
N2 C7 1.466(17) .
N2 N2 1.57(3) 3_665
N2 C6 1.65(3) 3_665
N2 C6 1.95(3) 8
C6 C8 0.74(4) 3_665
C6 C6 0.77(8) 6_665
C6 C8 1.42(5) 8
C6 N2 1.65(3) 3_665
C6 N2 1.95(3) 8
C6 H6A 0.9600 .
C6 H6B 0.9599 .
C6 H6C 0.9601 .
C6 H6'A 1.5206 .
C6 H6'B 0.8521 .
C6 H6'C 0.9532 .
C7 N2 1.466(17) 8
C7 H7A 0.9415 .
C7 H7B 0.9427 .
C7 H7C 0.9858 .
C7 H7'A 1.4573 .
C7 H7'B 0.7003 .
C8 C6 0.74(4) 3_665
C8 C6 1.42(5) 8
C8 C5 1.81(3) 3_665
C8 C8 1.90(8) 6_665
C8 H8A 0.9600 .
C8 H8B 0.9600 .
C8 H8C 0.9602 .
C8 H8'A 1.5015 .
C8 H8'C 0.5792 .
N2' N2' 0.91(4) 3_665
N2' C5 1.02(2) 3_665
N2' C8' 1.45(2) .
N2' C7' 1.467(19) .
N2' C6' 1.87(5) 3_665
C6' C8' 0.68(9) 3_665
C6' N2' 1.87(5) 3_665
C6' H6A 1.5158 .
C6' H6B 0.8351 .
C6' H6C 0.9397 .
C6' H6'A 0.9615 .
C6' H6'B 0.9608 .
C6' H6'C 0.9591 .
C7' N2' 1.467(19) 3_665
C7' H7A 1.2903 .
C7' H7C 0.8900 .
C7' H7'A 0.9600 .
C7' H7'B 0.9600 .
C7' H7'C 0.9600 .
C8' C6' 0.68(9) 3_665
C8' C5 1.53(5) 3_665
C8' H8A 1.0310 .
C8' H8B 0.9730 .
C8' H8'A 0.9601 .
C8' H8'B 0.9715 .
C8' H8'C 0.9570 .
